data_4100492
_journal_name_full 'Journal of the American Chemical Society'
_journal_paper_doi 10.1021/ja051745d
_journal_year 2005
_chemical_formula_moiety 'C14 H18 O5'
_chemical_formula_sum 'C14 H18 O5'
_chemical_formula_weight 266.28
_space_group_IT_number 14
_symmetry_cell_setting monoclinic
_symmetry_space_group_name_Hall '-P 2ybc'
_symmetry_space_group_name_H-M 'P 1 21/c 1'
_cell_angle_alpha 90.00
_cell_angle_beta 92.450(2)
_cell_angle_gamma 90.00
_cell_formula_units_Z 4
_cell_length_a 8.5029(7)
_cell_length_b 16.5521(14)
_cell_length_c 9.2757(8)
_cell_measurement_temperature 173(2)
_cell_volume 1304.3(2)
_diffrn_ambient_temperature 173(2)
_exptl_crystal_density_diffrn 1.356
_cod_depositor_comments
;
The following automatic conversions were performed:
'_symmetry_cell_setting' value 'Monoclinic' changed to 'monoclinic'
according to '/home/saulius/struct/CIF-dictionaries/cif_core.dic'
dictionary named 'cif_core.dic' version 2.4.1 from 2010-06-29.

Automatic conversion script
Id: cif_fix_enum 1527 2010-12-29 10:47:43Z saulius 
;
_cod_original_sg_symbol_H-M 'P 21/c'
_cod_database_code 4100492

loop_
_symmetry_equiv_pos_as_xyz
'x, y, z'
'-x, y+1/2, -z+1/2'
'-x, -y, -z'
'x, -y-1/2, z-1/2'

loop_
_atom_site_label
_atom_site_type_symbol
_atom_site_fract_x
_atom_site_fract_y
_atom_site_fract_z
_atom_site_U_iso_or_equiv
_atom_site_adp_type
_atom_site_occupancy
_atom_site_symmetry_multiplicity
_atom_site_calc_flag
_atom_site_refinement_flags
_atom_site_disorder_assembly
_atom_site_disorder_group
O1 O 0.08107(12) 0.63057(6) 0.36982(11) 0.0248(2) Uani 1 1 d . . .
O2 O -0.45127(13) 0.41237(7) 0.33912(13) 0.0359(3) Uani 1 1 d . . .
O3 O 0.09712(12) 0.62279(6) 0.11847(10) 0.0225(2) Uani 1 1 d . . .
O4 O 0.16054(12) 0.45598(6) 0.14468(11) 0.0229(2) Uani 1 1 d . . .
O5 O 0.15979(14) 0.34308(6) 0.28108(13) 0.0359(3) Uani 1 1 d . . .
C1 C -0.08705(18) 0.64048(9) 0.35682(18) 0.0256(3) Uani 1 1 d . . .
H1A H -0.1200(19) 0.6613(9) 0.4492(18) 0.027(4) Uiso 1 1 d . . .
H1B H -0.1132(18) 0.6791(9) 0.2811(17) 0.023(4) Uiso 1 1 d . . .
C2 C -0.16731(17) 0.56171(8) 0.32704(15) 0.0221(3) Uani 1 1 d . . .
C3 C -0.29786(18) 0.53331(9) 0.38295(16) 0.0245(3) Uani 1 1 d . . .
H3 H -0.362(2) 0.5591(10) 0.4490(19) 0.032(4) Uiso 1 1 d . . .
C4 C -0.33215(18) 0.45188(9) 0.32486(16) 0.0256(3) Uani 1 1 d . . .
C5 C -0.18912(19) 0.42548(9) 0.24418(19) 0.0275(3) Uani 1 1 d . . .
H5A H -0.131(2) 0.3866(11) 0.3062(19) 0.034(5) Uiso 1 1 d . . .
H5B H -0.221(2) 0.4000(11) 0.151(2) 0.042(5) Uiso 1 1 d . . .
C6 C -0.09552(16) 0.50324(8) 0.22272(16) 0.0216(3) Uani 1 1 d . . .
H6 H -0.1150(19) 0.5239(10) 0.1255(19) 0.028(4) Uiso 1 1 d . . .
C7 C 0.08186(16) 0.50169(8) 0.25324(15) 0.0202(3) Uani 1 1 d . . .
H7 H 0.1088(18) 0.4781(9) 0.3464(17) 0.022(4) Uiso 1 1 d . . .
C8 C 0.14709(17) 0.58823(8) 0.25201(15) 0.0210(3) Uani 1 1 d . . .
C9 C 0.32491(18) 0.59190(9) 0.27720(18) 0.0266(3) Uani 1 1 d . . .
H9A H 0.3676(19) 0.5547(10) 0.2056(18) 0.030(4) Uiso 1 1 d . . .
H9B H 0.351(2) 0.5711(11) 0.376(2) 0.037(5) Uiso 1 1 d . . .
C10 C 0.3870(2) 0.67747(10) 0.25765(18) 0.0309(4) Uani 1 1 d . . .
H10A H 0.349(2) 0.7112(11) 0.3352(19) 0.035(5) Uiso 1 1 d . . .
H10B H 0.505(2) 0.6776(10) 0.2638(17) 0.030(4) Uiso 1 1 d . . .
C11 C 0.32808(19) 0.71078(10) 0.11275(18) 0.0298(4) Uani 1 1 d . . .
H11A H 0.357(2) 0.7662(11) 0.1018(18) 0.033(4) Uiso 1 1 d . . .
H11B H 0.370(2) 0.6793(10) 0.0353(19) 0.032(4) Uiso 1 1 d . . .
C12 C 0.15076(19) 0.70487(9) 0.09881(18) 0.0276(3) Uani 1 1 d . . .
H12A H 0.108(2) 0.7186(11) 0.0026(19) 0.037(5) Uiso 1 1 d . . .
H12B H 0.1019(19) 0.7389(10) 0.1688(19) 0.031(4) Uiso 1 1 d . . .
C13 C 0.19778(17) 0.37814(8) 0.17478(17) 0.0249(3) Uani 1 1 d . . .
C14 C 0.2911(2) 0.34258(10) 0.05754(19) 0.0358(4) Uani 1 1 d . . .
H14A H 0.2895 0.3795 -0.0251 0.054 Uiso 0.50 1 calc PR . .
H14B H 0.2450 0.2906 0.0276 0.054 Uiso 0.50 1 calc PR . .
H14C H 0.4001 0.3343 0.0932 0.054 Uiso 0.50 1 calc PR . .
H14D H 0.3336 0.2901 0.0889 0.054 Uiso 0.50 1 calc PR . .
H14E H 0.3780 0.3790 0.0362 0.054 Uiso 0.50 1 calc PR . .
H14F H 0.2230 0.3353 -0.0294 0.054 Uiso 0.50 1 calc PR . .

loop_
_atom_site_aniso_label
_atom_site_aniso_U_11
_atom_site_aniso_U_22
_atom_site_aniso_U_33
_atom_site_aniso_U_23
_atom_site_aniso_U_13
_atom_site_aniso_U_12
O1 0.0274(6) 0.0238(5) 0.0235(6) -0.0050(4) 0.0045(4) -0.0022(4)
O2 0.0271(6) 0.0329(6) 0.0482(7) -0.0020(5) 0.0070(5) -0.0057(5)
O3 0.0281(5) 0.0177(5) 0.0217(5) 0.0028(4) 0.0018(4) 0.0003(4)
O4 0.0273(5) 0.0189(5) 0.0230(5) -0.0001(4) 0.0064(4) 0.0032(4)
O5 0.0459(7) 0.0238(6) 0.0390(7) 0.0070(5) 0.0144(5) 0.0051(5)
C1 0.0291(8) 0.0220(7) 0.0262(8) -0.0030(6) 0.0071(6) 0.0018(6)
C2 0.0252(7) 0.0210(7) 0.0199(7) 0.0009(5) -0.0001(6) 0.0049(6)
C3 0.0237(8) 0.0253(8) 0.0246(8) -0.0002(6) 0.0035(6) 0.0043(6)
C4 0.0257(8) 0.0262(8) 0.0251(8) 0.0030(6) 0.0014(6) 0.0010(6)
C5 0.0260(8) 0.0243(8) 0.0327(9) -0.0060(7) 0.0055(7) -0.0028(6)
C6 0.0243(7) 0.0204(7) 0.0202(7) -0.0005(5) 0.0026(6) 0.0005(6)
C7 0.0246(7) 0.0189(7) 0.0174(7) -0.0004(5) 0.0034(5) 0.0017(6)
C8 0.0247(7) 0.0200(7) 0.0184(7) -0.0006(5) 0.0029(5) 0.0011(6)
C9 0.0262(8) 0.0275(8) 0.0260(8) 0.0009(6) -0.0001(6) -0.0013(6)
C10 0.0293(9) 0.0317(8) 0.0318(9) -0.0039(7) 0.0035(7) -0.0072(7)
C11 0.0365(9) 0.0214(8) 0.0321(9) 0.0004(6) 0.0093(7) -0.0058(7)
C12 0.0357(9) 0.0182(7) 0.0295(8) 0.0031(6) 0.0076(7) 0.0011(6)
C13 0.0241(7) 0.0201(7) 0.0306(8) -0.0008(6) 0.0024(6) 0.0008(6)
C14 0.0380(9) 0.0289(8) 0.0414(10) -0.0019(7) 0.0122(8) 0.0076(7)

loop_
_geom_bond_atom_site_label_1
_geom_bond_atom_site_label_2
_geom_bond_distance
_geom_bond_site_symmetry_2
_geom_bond_publ_flag
O1 C8 1.4328(16) . ?
O1 C1 1.4388(18) . ?
O2 C4 1.2176(18) . ?
O3 C8 1.4132(17) . ?
O3 C12 1.4472(17) . ?
O4 C13 1.3531(17) . ?
O4 C7 1.4462(16) . ?
O5 C13 1.2002(18) . ?
C1 C2 1.492(2) . ?
C1 H1A 0.976(17) . ?
C1 H1B 0.969(16) . ?
C2 C3 1.331(2) . ?
C2 C6 1.515(2) . ?
C3 C4 1.476(2) . ?
C3 H3 0.937(18) . ?
C4 C5 1.519(2) . ?
C5 C6 1.531(2) . ?
C5 H5A 0.984(18) . ?
C5 H5B 0.99(2) . ?
C6 C7 1.5229(19) . ?
C6 H6 0.972(17) . ?
C7 C8 1.5362(19) . ?
C7 H7 0.966(16) . ?
C8 C9 1.521(2) . ?
C9 C10 1.525(2) . ?
C9 H9A 0.986(17) . ?
C9 H9B 0.997(19) . ?
C10 C11 1.518(2) . ?
C10 H10A 0.978(18) . ?
C10 H10B 1.001(17) . ?
C11 C12 1.511(2) . ?
C11 H11A 0.955(18) . ?
C11 H11B 0.969(18) . ?
C12 H12A 0.976(18) . ?
C12 H12B 0.967(17) . ?
C13 C14 1.494(2) . ?
C14 H14A 0.9800 . ?
C14 H14B 0.9800 . ?
C14 H14C 0.9800 . ?
C14 H14D 0.9800 . ?
C14 H14E 0.9800 . ?
C14 H14F 0.9800 . ?
